data_4327867
loop_
_publ_author_name
'Ayumi Takaoka'
'Jonas C. Peters'

_publ_section_title
;
 A Homologous Series of Cobalt, Rhodium, and Iridium Metalloradicals
;
_journal_name_full 'Inorganic Chemistry'
_journal_page_first 16
_journal_page_last 18
_journal_paper_doi 10.1021/ic202079r
_journal_volume 51
_journal_year 2012
_chemical_formula_sum 'C71 H75 B F24 P4 Rh Si'
_chemical_formula_weight 1650.00
_chemical_name_systematic
; 
 ? 
;
_space_group_IT_number 15
_symmetry_cell_setting monoclinic
_symmetry_space_group_name_Hall '-C 2yc'
_symmetry_space_group_name_H-M 'C 1 2/c 1'
_atom_sites_solution_hydrogens geom
_atom_sites_solution_primary direct
_atom_sites_solution_secondary difmap
_audit_creation_method SHELXL-97
_cell_angle_alpha 90.00
_cell_angle_beta 110.083(3)
_cell_angle_gamma 90.00
_cell_formula_units_Z 8
_cell_length_a 38.898(2)
_cell_length_b 14.9266(10)
_cell_length_c 29.4282(19)
_cell_measurement_reflns_used 9911
_cell_measurement_temperature 100(2)
_cell_measurement_theta_max 27.83
_cell_measurement_theta_min 2.16
_cell_volume 16047.5(17)
_computing_cell_refinement 'Bruker SMART'
_computing_data_collection 'Bruker SMART'
_computing_data_reduction 'Bruker SAINT'
_computing_molecular_graphics 'Bruker SHELXTL'
_computing_publication_material 'Bruker SHELXTL'
_computing_structure_refinement 'SHELXL-97 (Sheldrick, 1997)'
_computing_structure_solution 'SHELXS-97 (Sheldrick, 1990)'
_diffrn_ambient_temperature 100(2)
_diffrn_measured_fraction_theta_full 0.997
_diffrn_measured_fraction_theta_max 0.997
_diffrn_measurement_device_type 'CCD area detector'
_diffrn_measurement_method 'phi and omega scans'
_diffrn_radiation_monochromator graphite
_diffrn_radiation_source 'fine-focus sealed tube'
_diffrn_radiation_type MoK\a
_diffrn_radiation_wavelength 0.71073
_diffrn_reflns_av_R_equivalents 0.0691
_diffrn_reflns_av_sigmaI/netI 0.0453
_diffrn_reflns_limit_h_max 55
_diffrn_reflns_limit_h_min -55
_diffrn_reflns_limit_k_max 21
_diffrn_reflns_limit_k_min -21
_diffrn_reflns_limit_l_max 42
_diffrn_reflns_limit_l_min -42
_diffrn_reflns_number 211474
_diffrn_reflns_theta_full 30.58
_diffrn_reflns_theta_max 30.58
_diffrn_reflns_theta_min 1.94
_exptl_absorpt_coefficient_mu 0.401
_exptl_absorpt_correction_type none
_exptl_crystal_colour blue
_exptl_crystal_density_diffrn 1.366
_exptl_crystal_description blade
_exptl_crystal_F_000 6728
_exptl_crystal_size_max 0.36
_exptl_crystal_size_mid 0.23
_exptl_crystal_size_min 0.08
_refine_diff_density_max 2.569
_refine_diff_density_min -0.555
_refine_diff_density_rms 0.130
_refine_ls_extinction_method none
_refine_ls_goodness_of_fit_ref 0.919
_refine_ls_hydrogen_treatment constr
_refine_ls_matrix_type full
_refine_ls_number_parameters 1149
_refine_ls_number_reflns 24573
_refine_ls_number_restraints 816
_refine_ls_restrained_S_all 0.912
_refine_ls_R_factor_all 0.0848
_refine_ls_R_factor_gt 0.0550
_refine_ls_shift/su_max 0.030
_refine_ls_shift/su_mean 0.002
_refine_ls_structure_factor_coef Fsqd
_refine_ls_weighting_details 'calc w=1/[\s^2^(Fo^2^)+(0.1198P)^2^+82.4666P] where P=(Fo^2^+2Fc^2^)/3'
_refine_ls_weighting_scheme calc
_refine_ls_wR_factor_gt 0.1662
_refine_ls_wR_factor_ref 0.1931
_reflns_number_gt 17685
_reflns_number_total 24573
_reflns_threshold_expression >2sigma(I)
_cod_data_source_file ic202079r_si_002_2.cif
_cod_data_source_block ayt16try2
_cod_original_cell_volume 16047.7(18)
_cod_database_code 4327867

loop_
_symmetry_equiv_pos_as_xyz
'x, y, z'
'-x, y, -z+1/2'
'x+1/2, y+1/2, z'
'-x+1/2, y+1/2, -z+1/2'
'-x, -y, -z'
'x, -y, z-1/2'
'-x+1/2, -y+1/2, -z'
'x+1/2, -y+1/2, z-1/2'

loop_
_atom_site_label
_atom_site_type_symbol
_atom_site_fract_x
_atom_site_fract_y
_atom_site_fract_z
_atom_site_U_iso_or_equiv
_atom_site_adp_type
_atom_site_occupancy
_atom_site_symmetry_multiplicity
_atom_site_calc_flag
_atom_site_refinement_flags
_atom_site_disorder_assembly
_atom_site_disorder_group
Rh Rh 0.370161(2) 0.524592(4) 0.784648(2) 0.01625(1) Uani 1 1 d . M .
P1 P 0.397896(6) 0.425969(16) 0.743474(8) 0.01954(5) Uani 1 1 d . . .
P3 P 0.355573(6) 0.451908(16) 0.850654(8) 0.02012(5) Uani 1 1 d . . .
P4 P 0.307894(6) 0.532868(16) 0.726680(8) 0.02088(6) Uani 1 1 d . . .
Si Si 0.428133(6) 0.512222(17) 0.842156(8) 0.01891(6) Uani 1 1 d . . .
C102 C 0.38122(2) -0.02148(6) 1.15017(3) 0.0189(2) Uani 1 1 d . . .
H102 H 0.3945 -0.0143 1.1287 0.023 Uiso 1 1 calc R A 1
F10 F 0.191353(16) -0.01931(4) 0.93813(2) 0.02920(16) Uani 1 1 d . I .
F13 F 0.213756(14) 0.22339(4) 1.05695(2) 0.03011(16) Uani 1 1 d . J .
F15 F 0.237903(16) 0.35332(4) 1.05780(2) 0.03426(17) Uani 1 1 d . J .
F14 F 0.249515(15) 0.27828(4) 1.123680(19) 0.02997(16) Uani 1 1 d . J .
F11 F 0.158138(16) -0.05618(5) 0.97999(2) 0.04009(19) Uani 1 1 d . I .
C106 C 0.32591(2) -0.03178(6) 1.16725(3) 0.0184(2) Uani 1 1 d . . .
H106 H 0.2999 -0.0325 1.1569 0.022 Uiso 1 1 calc R L .
C109 C 0.28071(2) -0.07565(6) 1.06077(3) 0.01642(19) Uani 1 1 d . I .
F12 F 0.17167(2) -0.15388(5) 0.93591(2) 0.0425(2) Uani 1 1 d . I .
C101 C 0.34278(2) -0.02649(5) 1.13231(3) 0.01586(18) Uani 1 1 d . I .
C118 C 0.28085(2) 0.13540(6) 1.07226(3) 0.01719(19) Uani 1 1 d . . .
H118 H 0.2624 0.1010 1.0784 0.021 Uiso 1 1 calc R . .
F3 F 0.345923(19) -0.06968(6) 1.29499(2) 0.0451(2) Uani 1 1 d . L .
C113 C 0.21872(2) -0.10963(6) 1.00705(3) 0.0179(2) Uani 1 1 d . I .
F2 F 0.297414(17) -0.10028(5) 1.23629(2) 0.04439(19) Uani 1 1 d . L .
C120 C 0.30302(2) 0.28113(6) 1.05904(3) 0.0208(2) Uani 1 1 d . . .
H120 H 0.3001 0.3443 1.0563 0.025 Uiso 1 1 calc R B 1
F1 F 0.31096(2) 0.03615(5) 1.25703(3) 0.0507(2) Uani 1 1 d . L .
C117 C 0.31117(2) 0.09158(6) 1.06733(3) 0.01637(19) Uani 1 1 d . I .
C114 C 0.24938(2) -0.05497(6) 1.02148(3) 0.01771(19) Uani 1 1 d . . .
H114 H 0.2491 -0.0013 1.0040 0.021 Uiso 1 1 calc R . .
C18 C 0.39251(2) 0.47750(6) 0.90770(3) 0.0213(2) Uani 1 1 d . . .
C126 C 0.33071(2) -0.01609(7) 0.99218(3) 0.0237(2) Uani 1 1 d . . .
H126 H 0.3148 0.0340 0.9825 0.028 Uiso 1 1 calc R C 1
C38 C 0.27900(3) 0.62362(8) 0.73506(4) 0.0321(3) Uani 1 1 d . . .
H38A H 0.2917 0.6809 0.7371 0.048 Uiso 1 1 calc R . .
H38B H 0.2739 0.6136 0.7650 0.048 Uiso 1 1 calc R . .
H38C H 0.2559 0.6249 0.7076 0.048 Uiso 1 1 calc R . .
C104 C 0.38373(2) -0.03342(6) 1.23320(3) 0.0217(2) Uani 1 1 d . . .
H104 H 0.3973 -0.0360 1.2669 0.026 Uiso 1 1 calc R D 1
C125 C 0.33874(2) -0.05355(6) 1.03837(3) 0.0184(2) Uani 1 1 d . I .
C39 C 0.30174(3) 0.54534(7) 0.66267(3) 0.0279(3) Uani 1 1 d . . .
H39A H 0.2756 0.5498 0.6438 0.042 Uiso 1 1 calc R . .
H39B H 0.3121 0.4932 0.6518 0.042 Uiso 1 1 calc R . .
H39C H 0.3142 0.5998 0.6580 0.042 Uiso 1 1 calc R . .
C110 C 0.27922(2) -0.15602(6) 1.08464(3) 0.0198(2) Uani 1 1 d . . .
H110 H 0.2997 -0.1726 1.1119 0.024 Uiso 1 1 calc R E 1
C112 C 0.21772(2) -0.18848(6) 1.03173(3) 0.0217(2) Uani 1 1 d . . .
H112 H 0.1964 -0.2248 1.0227 0.026 Uiso 1 1 calc R F 1
C13 C 0.42547(2) 0.51011(6) 0.90453(3) 0.0208(2) Uani 1 1 d . . .
C119 C 0.27704(2) 0.22802(6) 1.06836(3) 0.01757(19) Uani 1 1 d . J .
C2 C 0.47826(3) 0.36061(8) 0.86919(4) 0.0345(3) Uani 1 1 d . . .
H2 H 0.4877 0.3860 0.9007 0.041 Uiso 1 1 calc R . .
C15 C 0.44912(3) 0.52669(7) 0.99184(3) 0.0298(3) Uani 1 1 d . . .
H15 H 0.4680 0.5459 1.0203 0.036 Uiso 1 1 calc R . .
C22 C 0.36699(2) 0.34029(6) 0.70365(3) 0.0232(2) Uani 1 1 d . . .
H22 H 0.3460 0.3746 0.6810 0.028 Uiso 1 1 calc R . .
C129 C 0.37712(2) -0.16103(7) 1.01553(3) 0.0256(2) Uani 1 1 d . K .
C122 C 0.33746(2) 0.14685(6) 1.05901(3) 0.0206(2) Uani 1 1 d . . .
H122 H 0.3592 0.1220 1.0565 0.025 Uiso 1 1 calc R G 1
C1 C 0.44933(2) 0.40363(7) 0.83346(3) 0.0249(2) Uani 1 1 d . . .
C105 C 0.34577(2) -0.03604(6) 1.21645(3) 0.0205(2) Uani 1 1 d . L .
C7 C 0.45927(2) 0.60393(7) 0.83587(3) 0.0246(2) Uani 1 1 d . . .
C34 C 0.31409(2) 0.50888(7) 0.85529(3) 0.0251(2) Uani 1 1 d . . .
H34 H 0.2945 0.5011 0.8230 0.030 Uiso 1 1 calc R . .
C37 C 0.27668(3) 0.43836(8) 0.72162(4) 0.0335(3) Uani 1 1 d . . .
H37A H 0.2745 0.4264 0.7533 0.050 Uiso 1 1 calc R . .
H37B H 0.2863 0.3851 0.7106 0.050 Uiso 1 1 calc R . .
H37C H 0.2525 0.4531 0.6983 0.050 Uiso 1 1 calc R . .
C6 C 0.43528(2) 0.36461(7) 0.78769(3) 0.0250(2) Uani 1 1 d . . .
C14 C 0.45358(3) 0.53495(7) 0.94701(3) 0.0273(3) Uani 1 1 d . . .
H14 H 0.4759 0.5577 0.9453 0.033 Uiso 1 1 calc R . .
C130 C 0.36193(2) -0.12830(6) 1.04866(3) 0.0206(2) Uani 1 1 d . . .
H130 H 0.3674 -0.1574 1.0790 0.025 Uiso 1 1 calc R K .
C17 C 0.38912(3) 0.46550(7) 0.95317(3) 0.0292(3) Uani 1 1 d . . .
H17 H 0.3674 0.4400 0.9555 0.035 Uiso 1 1 calc R . .
C31 C 0.34791(3) 0.33198(7) 0.86277(4) 0.0284(2) Uani 1 1 d . . .
H31 H 0.3458 0.3311 0.8957 0.034 Uiso 1 1 calc R . .
B B 0.31837(2) -0.01648(6) 1.07480(3) 0.0169(2) Uani 1 1 d . . .
C16 C 0.41738(3) 0.49075(8) 0.99502(3) 0.0305(3) Uani 1 1 d . . .
H16 H 0.4148 0.4832 1.0257 0.037 Uiso 1 1 calc R . .
C24 C 0.38077(3) 0.27980(7) 0.67163(4) 0.0312(3) Uani 1 1 d . . .
H24A H 0.3942 0.2291 0.6907 0.047 Uiso 1 1 calc R . .
H24B H 0.3970 0.3141 0.6591 0.047 Uiso 1 1 calc R . .
H24C H 0.3599 0.2575 0.6446 0.047 Uiso 1 1 calc R . .
C12 C 0.44362(2) 0.67339(7) 0.80378(3) 0.0250(2) Uani 1 1 d . M .
C116 C 0.18551(2) -0.08454(7) 0.96564(3) 0.0236(2) Uani 1 1 d . . .
C33 C 0.31234(3) 0.28974(8) 0.82876(4) 0.0348(3) Uani 1 1 d . . .
C19 C 0.42062(3) 0.47889(8) 0.70398(4) 0.0349(3) Uani 1 1 d . . .
H19 H 0.4279 0.5396 0.7185 0.042 Uiso 1 1 calc R . .
C123 C 0.24464(2) 0.27060(6) 1.07622(3) 0.0218(2) Uani 1 1 d . . .
C128 C 0.36930(3) -0.12153(7) 0.97055(3) 0.0306(3) Uani 1 1 d . . .
H128 H 0.3802 -0.1433 0.9484 0.037 Uiso 1 1 calc R H 1
C23 C 0.35072(3) 0.28227(8) 0.73346(4) 0.0373(3) Uani 1 1 d . . .
H23A H 0.3302 0.2477 0.7118 0.056 Uiso 1 1 calc R . .
H23B H 0.3420 0.3205 0.7543 0.056 Uiso 1 1 calc R . .
H23C H 0.3695 0.2412 0.7535 0.056 Uiso 1 1 calc R . .
C26 C 0.39857(3) 0.72467(7) 0.87118(4) 0.0329(3) Uani 1 1 d . . .
H26A H 0.4252 0.7310 0.8821 0.049 Uiso 1 1 calc R . .
H26B H 0.3922 0.6620 0.8744 0.049 Uiso 1 1 calc R . .
H26C H 0.3887 0.7627 0.8910 0.049 Uiso 1 1 calc R . .
C35 C 0.32041(3) 0.60947(7) 0.86186(4) 0.0344(3) Uani 1 1 d . . .
H35A H 0.2970 0.6397 0.8570 0.052 Uiso 1 1 calc R . .
H35B H 0.3310 0.6318 0.8382 0.052 Uiso 1 1 calc R . .
H35C H 0.3373 0.6217 0.8946 0.052 Uiso 1 1 calc R . .
C25 C 0.38223(3) 0.75308(7) 0.81845(4) 0.0283(3) Uani 1 1 d . M .
H25 H 0.3550 0.7532 0.8098 0.034 Uiso 1 1 calc R . .
C20 C 0.39488(3) 0.49843(8) 0.65298(4) 0.0355(3) Uani 1 1 d . . .
H20A H 0.4070 0.5386 0.6368 0.053 Uiso 1 1 calc R . .
H20B H 0.3726 0.5270 0.6544 0.053 Uiso 1 1 calc R . .
H20C H 0.3885 0.4423 0.6348 0.053 Uiso 1 1 calc R . .
C36 C 0.29763(3) 0.47518(9) 0.89240(4) 0.0368(3) Uani 1 1 d . . .
H36A H 0.3138 0.4913 0.9250 0.055 Uiso 1 1 calc R . .
H36B H 0.2949 0.4099 0.8899 0.055 Uiso 1 1 calc R . .
H36C H 0.2736 0.5028 0.8861 0.055 Uiso 1 1 calc R . .
C11 C 0.46567(3) 0.74255(8) 0.79658(4) 0.0370(3) Uani 1 1 d . . .
H11 H 0.4550 0.7894 0.7744 0.044 Uiso 1 1 calc R . .
C32 C 0.38190(3) 0.27506(7) 0.86702(4) 0.0349(3) Uani 1 1 d . . .
H32A H 0.3785 0.2142 0.8773 0.052 Uiso 1 1 calc R . .
H32B H 0.4035 0.3021 0.8909 0.052 Uiso 1 1 calc R . .
H32C H 0.3853 0.2726 0.8355 0.052 Uiso 1 1 calc R . .
C108 C 0.32516(3) -0.04240(7) 1.25108(3) 0.0281(2) Uani 1 1 d . . .
C8 C 0.49723(3) 0.60456(8) 0.86118(4) 0.0334(3) Uani 1 1 d . . .
H8 H 0.5082 0.5575 0.8831 0.040 Uiso 1 1 calc R . .
C3 C 0.49327(3) 0.28208(9) 0.85948(4) 0.0427(3) Uani 1 1 d . . .
H3 H 0.5129 0.2539 0.8841 0.051 Uiso 1 1 calc R . .
F19 F 0.40704(2) -0.27643(5) 1.06946(3) 0.0595(2) Uani 1 1 d . K .
F20 F 0.434404(19) -0.22273(6) 1.02462(4) 0.0700(3) Uani 1 1 d . K .
F21 F 0.38838(3) -0.30743(5) 0.99518(3) 0.0694(3) Uani 1 1 d . K .
C131 C 0.40185(3) -0.24060(7) 1.02677(4) 0.0330(3) Uani 1 1 d . . .
C5 C 0.45077(3) 0.28563(8) 0.77801(4) 0.0431(3) Uani 1 1 d . . .
H5 H 0.4415 0.2596 0.7467 0.052 Uiso 1 1 calc R . .
C27 C 0.39404(4) 0.85038(8) 0.81504(5) 0.0453(4) Uani 1 1 d . . .
H27A H 0.3869 0.8878 0.8377 0.068 Uiso 1 1 calc R . .
H27B H 0.3821 0.8726 0.7820 0.068 Uiso 1 1 calc R . .
H27C H 0.4207 0.8528 0.8232 0.068 Uiso 1 1 calc R . .
C4 C 0.47959(4) 0.24492(9) 0.81380(5) 0.0499(4) Uani 1 1 d . . .
H4 H 0.4900 0.1913 0.8069 0.060 Uiso 1 1 calc R . .
C9 C 0.51870(3) 0.67410(10) 0.85410(5) 0.0449(4) Uani 1 1 d . . .
H9 H 0.5443 0.6747 0.8714 0.054 Uiso 1 1 calc R . .
C10 C 0.50298(3) 0.74220(9) 0.82201(5) 0.0472(4) Uani 1 1 d . . .
H10 H 0.5179 0.7893 0.8173 0.057 Uiso 1 1 calc R . .
C21 C 0.45496(4) 0.43964(17) 0.70344(7) 0.0901(7) Uani 1 1 d . . .
H21A H 0.4502 0.3800 0.6887 0.135 Uiso 1 1 calc R . .
H21B H 0.4722 0.4347 0.7367 0.135 Uiso 1 1 calc R . .
H21C H 0.4655 0.4780 0.6846 0.135 Uiso 1 1 calc R . .
C111 C 0.24899(3) -0.21243(7) 1.07003(4) 0.0172(3) Uani 0.7522(9) 1 d PDU I 1
C115 C 0.24917(3) -0.29692(8) 1.09776(4) 0.0247(3) Uani 0.7522(9) 1 d PDU I 1
F7 F 0.23803(3) -0.36726(6) 1.07010(4) 0.0566(4) Uani 0.7522(9) 1 d PDU I 1
F8 F 0.28159(3) -0.31890(7) 1.12746(4) 0.0775(4) Uani 0.7522(9) 1 d PDU I 1
F9 F 0.22731(3) -0.29103(7) 1.12310(4) 0.0853(3) Uani 0.7522(9) 1 d PDU I 1
C211 C 0.24619(11) -0.2051(2) 1.07265(12) 0.0273(9) Uani 0.2478(9) 1 d PDU I 2
C215 C 0.24575(7) -0.2855(2) 1.10305(10) 0.0247(3) Uani 0.2478(9) 1 d PDU I 2
F7B F 0.25407(8) -0.26472(17) 1.14825(7) 0.0459(8) Uani 0.2478(9) 1 d PDU I 2
F8B F 0.21440(7) -0.3251(2) 1.09037(13) 0.0775(4) Uani 0.2478(9) 1 d PDU I 2
F9B F 0.26951(8) -0.34763(18) 1.10363(11) 0.0853(3) Uani 0.2478(9) 1 d PDU I 2
C121 C 0.33098(5) 0.24308(11) 1.05422(6) 0.0250(4) Uani 0.5426(9) 1 d PDU J 1
C124 C 0.35894(4) 0.29438(12) 1.03949(6) 0.0307(5) Uani 0.5426(9) 1 d PDU J 1
F16 F 0.34806(3) 0.37695(8) 1.02596(5) 0.0579(4) Uani 0.5426(9) 1 d PDU J 1
F17 F 0.36615(3) 0.26030(8) 1.00215(4) 0.0405(3) Uani 0.5426(9) 1 d PDU J 1
F18 F 0.39098(4) 0.30180(12) 1.07449(5) 0.0687(5) Uani 0.5426(9) 1 d PDU J 1
C221 C 0.33482(4) 0.23476(12) 1.05415(6) 0.0214(4) Uani 0.5426(9) 1 d PDU J 2
C224 C 0.36438(5) 0.28931(13) 1.04424(7) 0.0297(5) Uani 0.4574(9) 1 d PDU J 2
F16B F 0.39726(3) 0.26116(11) 1.07077(6) 0.0494(5) Uani 0.4574(9) 1 d PDU J 2
F17B F 0.36209(4) 0.28152(15) 0.99870(5) 0.0674(5) Uani 0.4574(9) 1 d PDU J 2
F18B F 0.36411(5) 0.37511(11) 1.05507(9) 0.0889(7) Uani 0.4574(9) 1 d PDU J 2
C127 C 0.34723(7) -0.05555(18) 0.95933(7) 0.0303(6) Uani 0.4018(14) 1 d PDU K 1
C132 C 0.33676(6) -0.01045(17) 0.91084(9) 0.0423(8) Uani 0.4018(14) 1 d PDU K 1
F22 F 0.30509(6) 0.03097(17) 0.89522(6) 0.0978(7) Uani 0.4018(14) 1 d PDU K 1
F23 F 0.33472(7) -0.06689(15) 0.87640(6) 0.0675(7) Uani 0.4018(14) 1 d PDU K 1
F24 F 0.36183(7) 0.04618(17) 0.90906(8) 0.1201(8) Uani 0.4018(14) 1 d PDU K 1
C227 C 0.34505(4) -0.04521(11) 0.95939(5) 0.0252(4) Uani 0.5982(14) 1 d PDU K 2
C232 C 0.33616(5) -0.00026(14) 0.91068(6) 0.0423(5) Uani 0.5982(14) 1 d PDU K 2
F22B F 0.30033(4) 0.00890(10) 0.88896(4) 0.0534(4) Uani 0.5982(14) 1 d PDU K 2
F23B F 0.34694(5) -0.04651(13) 0.88035(5) 0.1091(5) Uani 0.5982(14) 1 d PDU K 2
F24B F 0.34934(5) 0.08089(11) 0.91485(5) 0.0816(5) Uani 0.5982(14) 1 d PDU K 2
C103 C 0.40011(4) -0.02740(13) 1.20181(6) 0.0262(4) Uani 0.5597(10) 1 d PDU L 1
C107 C 0.44093(5) -0.01919(12) 1.21706(6) 0.0307(5) Uani 0.5597(10) 1 d PDU L 1
F4 F 0.45573(3) -0.08142(12) 1.19818(7) 0.0762(5) Uani 0.5597(10) 1 d PDU L 1
F5 F 0.45767(4) -0.02431(13) 1.26433(5) 0.0682(5) Uani 0.5597(10) 1 d PDU L 1
F6 F 0.45199(3) 0.05794(10) 1.20434(6) 0.0592(5) Uani 0.5597(10) 1 d PDU L 1
C203 C 0.40196(4) -0.02225(11) 1.19774(6) 0.0209(4) Uani 0.5597(10) 1 d PDU L 2
C207 C 0.44303(5) -0.01959(14) 1.21462(7) 0.0279(6) Uani 0.4403(10) 1 d PDU L 2
F4B F 0.45760(4) -0.09708(11) 1.21039(8) 0.0530(6) Uani 0.4403(10) 1 d PDU L 2
F5B F 0.45537(4) 0.03852(13) 1.19037(6) 0.0578(5) Uani 0.4403(10) 1 d PDU L 2
F6B F 0.45727(5) 0.00445(17) 1.26066(6) 0.0668(7) Uani 0.4403(10) 1 d PDU L 2
P2 P 0.393424(6) 0.671347(16) 0.777333(8) 0.02151(6) Uani 1 1 d D . .
C28 C 0.38284(4) 0.74966(10) 0.72418(5) 0.0216(3) Uani 0.6121(15) 1 d PD M 1
H28 H 0.3968 0.8061 0.7364 0.026 Uiso 0.6121(15) 1 calc PR M 1
C29 C 0.34254(4) 0.77567(11) 0.70330(5) 0.0229(4) Uani 0.6121(15) 1 d PD M 1
H29A H 0.3384 0.8128 0.6744 0.034 Uiso 0.6121(15) 1 calc PR M 1
H29B H 0.3358 0.8095 0.7275 0.034 Uiso 0.6121(15) 1 calc PR M 1
H29C H 0.3275 0.7214 0.6945 0.034 Uiso 0.6121(15) 1 calc PR M 1
C30 C 0.39543(5) 0.71477(13) 0.68360(5) 0.0337(5) Uani 0.6121(15) 1 d PD M 1
H30A H 0.3806 0.6628 0.6683 0.050 Uiso 0.6121(15) 1 calc PR M 1
H30B H 0.4212 0.6972 0.6971 0.050 Uiso 0.6121(15) 1 calc PR M 1
H30C H 0.3925 0.7620 0.6595 0.050 Uiso 0.6121(15) 1 calc PR M 1
C28B C 0.38006(6) 0.71074(19) 0.71388(8) 0.0346(8) Uani 0.3879(15) 1 d PD M 2
H28B H 0.3743 0.6555 0.6934 0.041 Uiso 0.3879(15) 1 calc PR M 2
C29B C 0.34493(9) 0.7671(3) 0.69759(14) 0.0617(13) Uani 0.3879(15) 1 d PD M 2
H29D H 0.3512 0.8305 0.7040 0.093 Uiso 0.3879(15) 1 calc PR M 2
H29E H 0.3291 0.7483 0.7155 0.093 Uiso 0.3879(15) 1 calc PR M 2
H29F H 0.3321 0.7583 0.6629 0.093 Uiso 0.3879(15) 1 calc PR M 2
C30B C 0.40713(8) 0.7636(2) 0.69755(11) 0.0510(10) Uani 0.3879(15) 1 d PD M 2
H30D H 0.3958 0.7792 0.6633 0.077 Uiso 0.3879(15) 1 calc PR M 2
H30E H 0.4290 0.7272 0.7021 0.077 Uiso 0.3879(15) 1 calc PR M 2
H30F H 0.4140 0.8186 0.7168 0.077 Uiso 0.3879(15) 1 calc PR M 2
C301 C 0.51974(8) -0.2712(2) 1.00580(12) 0.0650(8) Uiso 0.50 1 d PD N 2
C302 C 0.54271(12) -0.2201(3) 0.98692(17) 0.1186(18) Uiso 0.50 1 d PD N 2
C303 C 0.53023(12) -0.1353(3) 0.95743(16) 0.1084(16) Uiso 0.50 1 d PD N 2
C304 C 0.55665(11) -0.0670(3) 0.93796(17) 0.1060(16) Uiso 0.50 1 d PD N 2
C305 C 0.5283(2) -0.0015(5) 0.9137(4) 0.228(5) Uiso 0.50 1 d PD N 2

loop_
_atom_site_aniso_label
_atom_site_aniso_U_11
_atom_site_aniso_U_22
_atom_site_aniso_U_33
_atom_site_aniso_U_23
_atom_site_aniso_U_13
_atom_site_aniso_U_12
Rh 0.01746(2) 0.01606(3) 0.01552(2) -0.00200(2) 0.00603(2) -0.00110(2)
P1 0.02213(8) 0.01741(9) 0.01773(8) -0.00325(7) 0.00512(6) 0.00207(8)
P3 0.02191(8) 0.02043(10) 0.01911(8) -0.00036(8) 0.00844(6) -0.00312(8)
P4 0.01976(8) 0.02241(10) 0.01905(8) -0.00100(8) 0.00485(7) 0.00010(8)
Si 0.01719(8) 0.02262(11) 0.01639(8) -0.00318(8) 0.00509(7) 0.00044(8)
C102 0.0198(3) 0.0150(4) 0.0217(3) 0.0025(3) 0.0067(2) -0.0001(3)
F10 0.0301(2) 0.0304(3) 0.0214(2) 0.0087(2) 0.0015(2) 0.0003(2)
F13 0.0184(2) 0.0326(3) 0.0358(3) -0.0057(2) 0.00479(19) 0.0010(2)
F15 0.0395(3) 0.0218(3) 0.0450(3) 0.0108(2) 0.0190(2) 0.0148(2)
F14 0.0319(2) 0.0361(3) 0.0238(2) -0.0046(2) 0.01206(17) 0.0040(2)
F11 0.0245(2) 0.0604(4) 0.0346(3) 0.0114(3) 0.0091(2) 0.0117(3)
C106 0.0191(3) 0.0167(4) 0.0203(3) -0.0004(3) 0.0079(2) 0.0013(3)
C109 0.0193(3) 0.0139(3) 0.0159(3) 0.0007(3) 0.0058(2) 0.0021(3)
F12 0.0491(4) 0.0280(3) 0.0302(3) -0.0035(3) -0.0125(3) -0.0067(3)
C101 0.0166(3) 0.0130(3) 0.0171(3) 0.0015(3) 0.0048(2) 0.0009(3)
C118 0.0167(3) 0.0170(4) 0.0165(3) 0.0012(3) 0.0041(2) 0.0000(3)
F3 0.0544(3) 0.0618(5) 0.0222(2) 0.0073(3) 0.0172(2) 0.0033(3)
C113 0.0198(3) 0.0178(4) 0.0144(3) 0.0002(3) 0.0039(2) 0.0000(3)
F2 0.0469(3) 0.0566(4) 0.0394(3) -0.0088(3) 0.02728(19) -0.0215(3)
C120 0.0268(3) 0.0154(4) 0.0202(3) 0.0026(3) 0.0079(3) -0.0002(3)
F1 0.0768(3) 0.0360(4) 0.0608(3) 0.0019(3) 0.0512(2) 0.0155(3)
C117 0.0157(3) 0.0180(4) 0.0140(3) 0.0009(3) 0.0033(2) -0.0003(3)
C114 0.0223(3) 0.0154(3) 0.0158(3) 0.0020(3) 0.0069(2) 0.0009(3)
C18 0.0252(3) 0.0195(4) 0.0186(3) -0.0010(3) 0.0066(3) 0.0001(3)
C126 0.0272(3) 0.0256(4) 0.0188(3) 0.0032(3) 0.0085(3) 0.0061(3)
C38 0.0275(4) 0.0377(5) 0.0312(4) 0.0024(4) 0.0105(3) 0.0104(4)
C104 0.0261(4) 0.0158(4) 0.0183(3) 0.0001(3) 0.0015(3) -0.0008(3)
C125 0.0174(3) 0.0179(4) 0.0198(3) 0.0005(3) 0.0061(2) 0.0003(3)
C39 0.0320(4) 0.0294(5) 0.0189(3) -0.0003(3) 0.0043(3) 0.0043(4)
C110 0.0222(3) 0.0180(4) 0.0167(3) 0.0020(3) 0.0034(3) 0.0016(3)
C112 0.0239(3) 0.0193(4) 0.0190(3) -0.0014(3) 0.0038(3) -0.0053(3)
C13 0.0232(3) 0.0195(4) 0.0185(3) -0.0017(3) 0.0058(3) 0.0028(3)
C119 0.0196(3) 0.0163(4) 0.0153(3) 0.0004(3) 0.0041(2) 0.0007(3)
C2 0.0283(4) 0.0404(6) 0.0279(4) -0.0045(4) 0.0009(3) 0.0096(4)
C15 0.0316(4) 0.0332(5) 0.0191(4) -0.0021(4) 0.0018(3) 0.0032(4)
C22 0.0266(3) 0.0187(4) 0.0232(3) -0.0053(3) 0.0072(3) -0.0012(3)
C129 0.0287(3) 0.0223(4) 0.0274(4) -0.0015(3) 0.0116(3) 0.0059(3)
C122 0.0196(3) 0.0178(4) 0.0255(3) 0.0011(3) 0.0090(2) -0.0004(3)
C1 0.0223(3) 0.0287(4) 0.0217(3) -0.0013(3) 0.0051(3) 0.0042(3)
C105 0.0285(3) 0.0157(4) 0.0190(3) -0.0009(3) 0.0102(2) -0.0001(3)
C7 0.0197(3) 0.0304(5) 0.0250(3) -0.0066(3) 0.0095(2) -0.0062(3)
C34 0.0238(3) 0.0294(5) 0.0257(3) -0.0005(3) 0.0133(2) -0.0034(3)
C37 0.0303(4) 0.0345(5) 0.0305(4) -0.0005(4) 0.0037(4) -0.0092(4)
C6 0.0251(3) 0.0229(4) 0.0242(4) 0.0000(3) 0.0050(3) 0.0081(3)
C14 0.0230(4) 0.0325(5) 0.0228(4) -0.0031(4) 0.0031(3) 0.0018(4)
C130 0.0229(3) 0.0186(4) 0.0208(3) 0.0011(3) 0.0081(2) 0.0017(3)
C17 0.0344(4) 0.0315(5) 0.0230(4) 0.0037(4) 0.0115(3) -0.0016(4)
C31 0.0364(4) 0.0215(4) 0.0302(4) 0.0003(3) 0.0150(3) -0.0077(3)
B 0.0167(3) 0.0161(4) 0.0183(3) 0.0019(3) 0.0065(2) 0.0025(3)
C16 0.0373(4) 0.0359(5) 0.0173(3) 0.0024(4) 0.0083(3) 0.0040(4)
C24 0.0364(4) 0.0291(5) 0.0262(4) -0.0079(4) 0.0085(3) 0.0033(4)
C12 0.0236(3) 0.0258(4) 0.0283(4) -0.0061(3) 0.0122(3) -0.0067(3)
C116 0.0243(3) 0.0234(4) 0.0192(3) -0.0009(3) 0.0027(3) -0.0028(3)
C33 0.0389(4) 0.0309(5) 0.0396(4) -0.0080(4) 0.0198(3) -0.0162(4)
C19 0.0308(4) 0.0454(6) 0.0296(4) 0.0034(4) 0.0119(3) -0.0086(4)
C123 0.0227(3) 0.0194(4) 0.0223(3) 0.0023(3) 0.0064(3) 0.0030(3)
C128 0.0388(4) 0.0328(5) 0.0250(3) 0.0002(4) 0.0168(3) 0.0100(4)
C23 0.0507(5) 0.0249(5) 0.0402(5) -0.0063(4) 0.0208(4) -0.0083(4)
C26 0.0468(5) 0.0269(5) 0.0287(4) -0.0077(4) 0.0176(3) -0.0009(4)
C35 0.0375(4) 0.0278(5) 0.0438(5) -0.0036(4) 0.0215(3) 0.0014(4)
C25 0.0333(4) 0.0188(4) 0.0330(4) -0.0025(3) 0.0117(3) 0.0020(3)
C20 0.0454(5) 0.0349(5) 0.0274(4) 0.0025(4) 0.0140(3) -0.0014(5)
C36 0.0361(4) 0.0462(6) 0.0365(4) 0.0043(4) 0.0232(3) 0.0003(4)
C11 0.0356(4) 0.0302(5) 0.0498(5) -0.0007(4) 0.0208(3) -0.0093(4)
C32 0.0427(5) 0.0232(5) 0.0390(5) 0.0037(4) 0.0144(4) -0.0014(4)
C108 0.0364(4) 0.0290(5) 0.0222(3) -0.0004(3) 0.0145(3) -0.0003(4)
C8 0.0238(4) 0.0452(6) 0.0315(4) -0.0062(4) 0.0099(3) -0.0043(4)
C3 0.0351(5) 0.0433(6) 0.0386(6) -0.0002(5) -0.0017(4) 0.0170(5)
F19 0.0774(4) 0.0594(4) 0.0532(3) 0.0273(3) 0.0372(3) 0.0468(3)
F20 0.0438(3) 0.0577(5) 0.1239(6) 0.0323(4) 0.0483(3) 0.0242(3)
F21 0.0943(6) 0.0328(4) 0.0704(5) -0.0144(4) 0.0146(4) 0.0195(4)
C131 0.0387(4) 0.0283(5) 0.0375(4) 0.0033(4) 0.0200(3) 0.0102(4)
C5 0.0480(6) 0.0362(5) 0.0331(5) -0.0118(4) -0.0014(4) 0.0205(4)
C27 0.0606(7) 0.0204(5) 0.0497(6) -0.0041(5) 0.0123(5) -0.0069(5)
C4 0.0489(6) 0.0402(6) 0.0459(6) -0.0104(5) -0.0026(5) 0.0260(5)
C9 0.0251(4) 0.0569(7) 0.0526(6) -0.0101(6) 0.0131(4) -0.0143(5)
C10 0.0366(4) 0.0454(6) 0.0635(7) -0.0046(6) 0.0220(4) -0.0203(4)
C21 0.0545(6) 0.1321(16) 0.1020(9) 0.0447(10) 0.0505(5) 0.0226(9)
C111 0.0220(4) 0.0107(4) 0.0178(4) 0.0002(3) 0.0054(3) -0.0017(4)
C115 0.0312(4) 0.0166(4) 0.0248(4) 0.0013(3) 0.0076(3) -0.0024(4)
F7 0.1040(7) 0.0172(4) 0.0409(5) -0.0007(4) 0.0151(5) -0.0196(4)
F8 0.0486(5) 0.0545(5) 0.0929(6) 0.0553(4) -0.0224(5) -0.0188(4)
F9 0.1580(5) 0.0312(4) 0.1265(4) 0.0383(4) 0.1256(3) 0.0408(4)
C211 0.0411(17) 0.0241(14) 0.0168(12) 0.0059(11) 0.0101(12) 0.0009(13)
C215 0.0312(4) 0.0166(4) 0.0248(4) 0.0013(3) 0.0076(3) -0.0024(4)
F7B 0.0858(16) 0.0253(11) 0.0303(9) 0.0167(8) 0.0248(9) -0.0046(11)
F8B 0.0486(5) 0.0545(5) 0.0929(6) 0.0553(4) -0.0224(5) -0.0188(4)
F9B 0.1580(5) 0.0312(4) 0.1265(4) 0.0383(4) 0.1256(3) 0.0408(4)
C121 0.0343(7) 0.0091(6) 0.0332(7) 0.0032(6) 0.0137(5) -0.0042(6)
C124 0.0294(6) 0.0303(9) 0.0363(7) -0.0045(7) 0.0161(5) -0.0004(7)
F16 0.0650(5) 0.0184(5) 0.1180(8) 0.0209(5) 0.0670(4) 0.0023(4)
F17 0.0575(5) 0.0313(6) 0.0524(5) -0.0043(4) 0.0440(3) -0.0064(5)
F18 0.0493(6) 0.1024(10) 0.0414(7) 0.0130(7) -0.0011(5) -0.0483(6)
C221 0.0149(5) 0.0263(8) 0.0270(6) -0.0035(6) 0.0122(4) 0.0046(5)
C224 0.0260(7) 0.0194(8) 0.0485(9) 0.0121(8) 0.0190(6) -0.0050(7)
F16B 0.0223(5) 0.0594(8) 0.0593(8) 0.0271(7) 0.0045(5) -0.0167(6)
F17B 0.0389(6) 0.1236(13) 0.0292(6) 0.0221(7) -0.0021(5) -0.0486(7)
F18B 0.0776(7) 0.0228(7) 0.2043(15) -0.0171(9) 0.0971(7) -0.0195(6)
C127 0.0484(10) 0.0330(12) 0.0170(7) -0.0012(7) 0.0209(6) 0.0039(10)
C132 0.0564(12) 0.0375(14) 0.0395(11) 0.0090(10) 0.0250(9) 0.0098(11)
F22 0.1251(10) 0.1517(16) 0.0315(7) 0.0399(9) 0.0461(6) 0.1055(9)
F23 0.1073(15) 0.0709(13) 0.0199(7) -0.0069(8) 0.0163(8) 0.0064(12)
F24 0.1439(14) 0.1302(14) 0.0496(10) 0.0498(9) -0.0138(11) -0.0909(11)
C227 0.0256(6) 0.0261(7) 0.0226(6) 0.0058(5) 0.0066(5) 0.0137(5)
C232 0.0574(9) 0.0560(11) 0.0180(6) 0.0082(7) 0.0187(6) 0.0189(8)
F22B 0.0487(6) 0.0679(8) 0.0298(5) 0.0158(6) -0.0040(5) -0.0060(6)
F23B 0.1690(8) 0.1398(11) 0.0518(5) 0.0516(6) 0.0806(4) 0.1084(8)
F24B 0.0938(10) 0.0849(8) 0.0504(7) 0.0383(6) 0.0045(7) -0.0347(8)
C103 0.0189(6) 0.0316(8) 0.0234(7) 0.0022(6) 0.0011(5) -0.0003(6)
C107 0.0279(7) 0.0345(9) 0.0283(7) 0.0069(7) 0.0078(5) -0.0007(7)
F4 0.0206(5) 0.0878(10) 0.1096(10) -0.0430(8) 0.0087(6) 0.0121(6)
F5 0.0259(5) 0.1300(14) 0.0345(6) 0.0294(7) -0.0080(5) -0.0113(7)
F6 0.0265(5) 0.0550(7) 0.0938(9) 0.0205(7) 0.0177(5) -0.0143(5)
C203 0.0246(6) 0.0111(6) 0.0290(6) 0.0001(5) 0.0118(5) -0.0046(5)
C207 0.0115(7) 0.0344(11) 0.0295(9) -0.0049(9) -0.0035(7) -0.0095(7)
F4B 0.0218(6) 0.0377(8) 0.0965(12) 0.0070(8) 0.0164(7) 0.0062(6)
F5B 0.0202(6) 0.0816(10) 0.0654(8) 0.0408(7) 0.0068(6) -0.0102(7)
F6B 0.0311(8) 0.1191(16) 0.0380(8) -0.0330(9) -0.0039(7) -0.0077(10)
P2 0.02533(8) 0.01991(10) 0.02098(8) -0.00071(8) 0.01011(6) -0.00346(8)
C28 0.0279(5) 0.0215(6) 0.0164(5) -0.0009(5) 0.0088(4) -0.0041(5)
C29 0.0250(6) 0.0224(7) 0.0190(5) 0.0064(5) 0.0047(4) 0.0032(5)
C30 0.0475(7) 0.0296(8) 0.0287(6) 0.0001(6) 0.0193(5) 0.0025(7)
C28B 0.0476(13) 0.0353(14) 0.0202(9) -0.0075(10) 0.0109(9) 0.0065(12)
C29B 0.0727(19) 0.068(3) 0.0552(17) -0.0003(18) 0.0351(13) 0.0060(19)
C30B 0.0547(14) 0.060(2) 0.0486(13) 0.0158(14) 0.0303(10) 0.0041(15)

loop_
_atom_type_symbol
_atom_type_description
_atom_type_scat_dispersion_real
_atom_type_scat_dispersion_imag
_atom_type_scat_source
C C 0.0033 0.0016 'International Tables Vol C Tables 4.2.6.8 and 6.1.1.4'
H H 0.0000 0.0000 'International Tables Vol C Tables 4.2.6.8 and 6.1.1.4'
B B 0.0013 0.0007 'International Tables Vol C Tables 4.2.6.8 and 6.1.1.4'
F F 0.0171 0.0103 'International Tables Vol C Tables 4.2.6.8 and 6.1.1.4'
Si Si 0.0817 0.0704 'International Tables Vol C Tables 4.2.6.8 and 6.1.1.4'
P P 0.1023 0.0942 'International Tables Vol C Tables 4.2.6.8 and 6.1.1.4'
Rh Rh -1.1178 0.9187 'International Tables Vol C Tables 4.2.6.8 and 6.1.1.4'

loop_
_geom_angle_atom_site_label_1
_geom_angle_atom_site_label_2
_geom_angle_atom_site_label_3
_geom_angle
Si Rh P1 79.941(9)
Si Rh P2 80.579(9)
P1 Rh P2 105.453(10)
Si Rh P4 177.070(10)
P1 Rh P4 100.924(9)
P2 Rh P4 101.813(8)
Si Rh P3 79.527(9)
P1 Rh P3 113.367(9)
P2 Rh P3 131.971(9)
P4 Rh P3 97.578(9)
C6 P1 C19 102.99(5)
C6 P1 C22 106.67(4)
C19 P1 C22 103.90(5)
C6 P1 Rh 109.58(3)
C19 P1 Rh 116.73(4)
C22 P1 Rh 115.79(3)
C18 P3 C31 98.68(4)
C18 P3 C34 105.22(4)
C31 P3 C34 102.91(5)
C18 P3 Rh 108.08(3)
C31 P3 Rh 132.02(4)
C34 P3 Rh 107.24(3)
C38 P4 C39 101.22(5)
C38 P4 C37 99.22(5)
C39 P4 C37 98.40(5)
C38 P4 Rh 116.83(3)
C39 P4 Rh 118.28(4)
C37 P4 Rh 119.24(3)
C13 Si C1 107.09(4)
C13 Si C7 111.29(4)
C1 Si C7 106.73(5)
C13 Si Rh 110.47(3)
C1 Si Rh 109.42(3)
C7 Si Rh 111.65(3)
C203 C102 C101 124.43(11)
C203 C102 C103 6.22(11)
C101 C102 C103 118.76(11)
C105 C106 C101 122.37(8)
C110 C109 C114 115.46(7)
C110 C109 B 121.52(6)
C114 C109 B 122.70(7)
C106 C101 C102 115.79(7)
C106 C101 B 120.83(7)
C102 C101 B 123.10(8)
C119 C118 C117 121.73(8)
C114 C113 C112 120.92(7)
C114 C113 C116 121.10(8)
C112 C113 C116 117.95(8)
C121 C120 C119 118.35(11)
C121 C120 C221 1.85(11)
C119 C120 C221 116.54(10)
C118 C117 C122 115.80(8)
C118 C117 B 123.89(8)
C122 C117 B 120.14(8)
C113 C114 C109 122.55(8)
C17 C18 C13 119.72(8)
C17 C18 P3 123.08(7)
C13 C18 P3 117.20(7)
C227 C126 C125 123.96(10)
C227 C126 C127 5.51(12)
C125 C126 C127 118.68(12)
C103 C104 C105 118.27(9)
C103 C104 C203 2.60(11)
C105 C104 C203 117.94(9)
C126 C125 C130 116.08(9)
C126 C125 B 120.29(8)
C130 C125 B 123.35(8)
C111 C110 C109 122.69(7)
C111 C110 C211 7.63(17)
C109 C110 C211 120.59(15)
C211 C112 C113 117.39(17)
C211 C112 C111 7.69(19)
C113 C112 C111 117.84(8)
C18 C13 C14 118.93(9)
C18 C13 Si 115.45(6)
C14 C13 Si 125.57(8)
C120 C119 C118 121.42(8)
C120 C119 C123 119.85(8)
C118 C119 C123 118.70(8)
C3 C2 C1 121.31(10)
C16 C15 C14 120.26(8)
C23 C22 C24 108.87(9)
C23 C22 P1 109.54(7)
C24 C22 P1 120.32(7)
C128 C129 C130 120.94(9)
C128 C129 C131 117.65(10)
C130 C129 C131 121.40(9)
C221 C122 C117 124.79(11)
C221 C122 C121 5.74(11)
C117 C122 C121 119.05(11)
C6 C1 C2 118.65(10)
C6 C1 Si 116.60(6)
C2 C1 Si 124.73(8)
C104 C105 C106 120.81(9)
C104 C105 C108 120.81(8)
C106 C105 C108 118.38(8)
C12 C7 C8 119.24(10)
C12 C7 Si 117.54(6)
C8 C7 Si 123.21(8)
C36 C34 C35 108.84(9)
C36 C34 P3 119.09(7)
C35 C34 P3 110.60(7)
C1 C6 C5 119.73(8)
C1 C6 P1 115.45(7)
C5 C6 P1 124.78(7)
C15 C14 C13 120.62(10)
C129 C130 C125 121.70(8)
C18 C17 C16 120.38(10)
C33 C31 C32 112.48(9)
C33 C31 P3 115.82(7)
C32 C31 P3 110.80(8)
C125 B C109 104.22(7)
C125 B C117 110.16(7)
C109 B C117 113.59(6)
C125 B C101 114.04(7)
C109 B C101 111.23(7)
C117 B C101 103.88(6)
C15 C16 C17 119.94(10)
C7 C12 C11 120.13(8)
C7 C12 P2 115.34(7)
C11 C12 P2 124.32(7)
F11 C116 F10 106.24(8)
F11 C116 F12 105.32(8)
F10 C116 F12 106.30(8)
F11 C116 C113 112.42(8)
F10 C116 C113 113.56(8)
F12 C116 C113 112.38(8)
C21 C19 C20 111.14(12)
C21 C19 P1 117.89(11)
C20 C19 P1 113.91(8)
F15 C123 F13 106.96(6)
F15 C123 F14 106.23(8)
F13 C123 F14 105.66(8)
F15 C123 C119 112.77(8)
F13 C123 C119 113.03(8)
F14 C123 C119 111.68(6)
C127 C128 C129 118.98(14)
C127 C128 C227 2.01(12)
C129 C128 C227 117.75(11)
C26 C25 C27 107.49(8)
C26 C25 P2 111.66(7)
C27 C25 P2 115.62(9)
C10 C11 C12 119.77(11)
F3 C108 F1 106.40(8)
F3 C108 F2 105.78(9)
F1 C108 F2 106.69(9)
F3 C108 C105 113.03(8)
F1 C108 C105 112.07(9)
F2 C108 C105 112.37(8)
C9 C8 C7 120.02(10)
C2 C3 C4 119.54(10)
F20 C131 F19 107.06(8)
F20 C131 F21 105.72(11)
F19 C131 F21 104.76(9)
F20 C131 C129 112.68(10)
F19 C131 C129 114.26(10)
F21 C131 C129 111.68(8)
C4 C5 C6 120.49(11)
C5 C4 C3 120.26(12)
C10 C9 C8 120.28(10)
C9 C10 C11 120.55(12)
C112 C111 C110 120.44(9)
C112 C111 C115 119.73(9)
C110 C111 C115 119.71(8)
F8 C115 F7 104.62(11)
F8 C115 F9 107.57(11)
F7 C115 F9 105.46(12)
F8 C115 C111 113.47(11)
F7 C115 C111 113.41(10)
F9 C115 C111 111.69(11)
C112 C211 C110 121.6(3)
C112 C211 C215 120.4(3)
C110 C211 C215 117.4(2)
F8B C215 F7B 106.6(3)
F8B C215 F9B 105.8(3)
F7B C215 F9B 103.3(3)
F8B C215 C211 113.4(3)
F7B C215 C211 111.8(3)
F9B C215 C211 115.0(3)
C120 C121 C122 123.60(15)
C120 C121 C124 122.07(14)
C122 C121 C124 114.20(15)
F18 C124 F16 106.02(15)
F18 C124 F17 105.49(15)
F16 C124 F17 104.20(15)
F18 C124 C121 113.48(16)
F16 C124 C121 111.87(15)
F17 C124 C121 114.93(15)
C122 C221 C120 119.68(13)
C122 C221 C224 121.23(14)
C120 C221 C224 119.08(15)
F18B C224 F16B 104.64(16)
F18B C224 F17B 109.1(2)
F16B C224 F17B 106.71(19)
F18B C224 C221 113.88(19)
F16B C224 C221 111.13(16)
F17B C224 C221 110.94(15)
C128 C127 C126 123.55(17)
C128 C127 C132 122.1(2)
C126 C127 C132 114.3(2)
F23 C132 F24 103.6(3)
F23 C132 F22 103.5(2)
F24 C132 F22 107.8(2)
F23 C132 C127 112.0(2)
F24 C132 C127 111.5(2)
F22 C132 C127 117.3(2)
C126 C227 C128 119.52(13)
C126 C227 C232 121.47(14)
C128 C227 C232 119.02(15)
F23B C232 F24B 110.30(19)
F23B C232 F22B 104.83(14)
F24B C232 F22B 105.29(17)
F23B C232 C227 113.02(17)
F24B C232 C227 111.62(14)
F22B C232 C227 111.30(17)
C104 C103 C102 123.91(12)
C104 C103 C107 121.53(14)
C102 C103 C107 114.42(15)
F4 C107 F5 106.01(15)
F4 C107 F6 105.24(18)
F5 C107 F6 104.91(15)
F4 C107 C103 112.88(15)
F5 C107 C103 113.51(17)
F6 C107 C103 113.51(14)
C102 C203 C104 118.49(12)
C102 C203 C207 121.99(17)
C104 C203 C207 119.32(14)
F4B C207 F5B 106.3(2)
F4B C207 F6B 107.05(18)
F5B C207 F6B 105.92(19)
F4B C207 C203 112.96(16)
F5B C207 C203 112.54(15)
F6B C207 C203 111.63(19)
C12 P2 C28B 108.12(8)
C12 P2 C25 99.48(4)
C28B P2 C25 113.42(9)
C12 P2 C28 103.84(5)
C28B P2 C28 19.94(10)
C25 P2 C28 95.70(6)
C12 P2 Rh 110.77(3)
C28B P2 Rh 113.24(8)
C25 P2 Rh 110.92(4)
C28 P2 Rh 131.14(4)
C29 C28 C30 109.43(11)
C29 C28 P2 113.24(11)
C30 C28 P2 113.59(11)
C30B C28B C29B 104.8(3)
C30B C28B P2 119.88(16)
C29B C28B P2 113.6(2)
C301 C302 C303 123.3(4)
C302 C303 C304 126.0(4)
C305 C304 C303 97.1(5)

loop_
_geom_bond_atom_site_label_1
_geom_bond_atom_site_label_2
_geom_bond_distance
Rh Si 2.3157(2)
Rh P1 2.3868(3)
Rh P2 2.4078(3)
Rh P4 2.4401(3)
Rh P3 2.4554(3)
P1 C6 1.8296(9)
P1 C19 1.8606(13)
P1 C22 1.8674(9)
P3 C18 1.8365(8)
P3 C31 1.8691(11)
P3 C34 1.8700(10)
P4 C38 1.8300(12)
P4 C39 1.8250(10)
P4 C37 1.8336(12)
Si C13 1.8740(10)
Si C1 1.8755(11)
Si C7 1.8785(10)
C102 C203 1.3546(17)
C102 C101 1.4062(11)
C102 C103 1.4458(18)
F10 C116 1.3349(12)
F13 C123 1.3392(10)
F15 C123 1.3377(11)
F14 C123 1.3483(11)
F11 C116 1.3416(13)
C106 C105 1.3890(11)
C106 C101 1.3991(13)
C109 C110 1.4013(12)
C109 C114 1.3964(10)
C109 B 1.6374(12)
F12 C116 1.3430(11)
C101 B 1.6386(11)
C118 C119 1.3910(12)
C118 C117 1.3989(12)
F3 C108 1.3308(11)
C113 C114 1.3858(12)
C113 C112 1.3906(13)
C113 C116 1.4876(11)
F2 C108 1.3335(12)
C120 C121 1.277(2)
C120 C119 1.3839(13)
C120 C221 1.4671(19)
F1 C108 1.3330(13)
C117 C122 1.3995(13)
C117 B 1.6390(13)
C18 C17 1.4004(14)
C18 C13 1.4039(14)
C126 C227 1.342(2)
C126 C125 1.4023(12)
C126 C127 1.456(3)
C104 C103 1.293(2)
C104 C105 1.3874(13)
C104 C203 1.458(2)
C125 C130 1.4010(12)
C125 B 1.6329(14)
C110 C111 1.3892(14)
C110 C211 1.415(4)
C112 C211 1.350(3)
C112 C111 1.3914(12)
C13 C14 1.3989(12)
C119 C123 1.4986(13)
C2 C3 1.3824(18)
C2 C1 1.4043(13)
C15 C16 1.3787(16)
C15 C14 1.3938(16)
C22 C23 1.5171(17)
C22 C24 1.5287(15)
C129 C128 1.3842(14)
C129 C130 1.3905(15)
C129 C131 1.4924(14)
C122 C221 1.320(2)
C122 C121 1.4569(18)
C1 C6 1.3950(13)
C105 C108 1.5006(15)
C7 C12 1.3939(13)
C7 C8 1.4071(12)
C34 C36 1.5281(16)
C34 C35 1.5231(15)
C6 C5 1.3971(16)
C17 C16 1.3919(13)
C31 C33 1.5369(13)
C31 C32 1.5402(16)
C12 C11 1.4038(16)
C12 P2 1.8372(9)
C19 C21 1.464(2)
C19 C20 1.5193(14)
C128 C127 1.273(3)
C128 C227 1.443(2)
C26 C25 1.5213(14)
C25 C27 1.5369(16)
C25 P2 1.8720(11)
C11 C10 1.3860(15)
C8 C9 1.3920(18)
C3 C4 1.3809(18)
F19 C131 1.3158(14)
F20 C131 1.3165(14)
F21 C131 1.3415(14)
C5 C4 1.3875(16)
C9 C10 1.3792(19)
C111 C115 1.5009(17)
C115 F8 1.3057(15)
C115 F7 1.3078(15)
C115 F9 1.3123(19)
C211 C215 1.500(5)
C215 F8B 1.290(4)
C215 F7B 1.294(4)
C215 F9B 1.305(4)
C121 C124 1.510(3)
C124 F18 1.3207(19)
C124 F16 1.320(2)
C124 F17 1.325(2)
C221 C224 1.517(3)
C224 F18B 1.321(3)
C224 F16B 1.317(2)
C224 F17B 1.318(3)
C127 C132 1.502(3)
C132 F23 1.299(3)
C132 F24 1.305(4)
C132 F22 1.313(3)
C227 C232 1.511(2)
C232 F23B 1.306(3)
C232 F24B 1.305(3)
C232 F22B 1.326(2)
C103 C107 1.500(2)
C107 F4 1.312(3)
C107 F5 1.320(2)
C107 F6 1.327(2)
C203 C207 1.502(2)
C207 F4B 1.312(3)
C207 F5B 1.314(3)
C207 F6B 1.325(3)
P2 C28B 1.854(2)
P2 C28 1.8815(14)
C28 C29 1.5243(19)
C28 C30 1.529(2)
C28B C30B 1.520(4)
C28B C29B 1.534(4)
C301 C302 1.424(6)
C302 C303 1.518(6)
C303 C304 1.681(7)
C304 C305 1.465(8)
